data_1570343
loop_
_publ_author_name
'Turnbull, Douglas'
'L&#xe9;gar&#xe9;, Marc-Andr&#xe9;'

_publ_section_title
;
 Rapid, iterative syntheses of unsymmetrical di- and triarylboranes from
 crystalline aryldifluoroboranes.
;
_journal_issue 48
_journal_name_full 'Chemical science'
_journal_page_first 14256
_journal_page_last 14261
_journal_paper_doi 10.1039/d3sc05071h
_journal_volume 14
_journal_year 2023
_chemical_formula_moiety 'C30 H33 B'
_chemical_formula_sum 'C30 H33 B'
_chemical_formula_weight 404.421
_chemical_name_systematic mesityl(1-naphthyl)(2,3,4,5,6-pentamethylphenyl)borane
_space_group_crystal_system triclinic
_space_group_IT_number 2
_space_group_name_Hall '-P 1'
_space_group_name_H-M_alt 'P -1'
_symmetry_Int_Tables_number 2
_atom_sites_solution_primary dual
_audit_creation_date 2023-09-03
_audit_creation_method
;
Olex2 1.5
(compiled 2023.08.17 svn.r577a77a9 for OlexSys, GUI svn.r6817)
;
_audit_update_record
;
2023-09-26 deposited with the CCDC.	2023-11-17 downloaded from the CCDC.
;
_cell_angle_alpha 91.817(2)
_cell_angle_beta 104.952(2)
_cell_angle_gamma 109.094(2)
_cell_formula_units_Z 2
_cell_length_a 10.1157(3)
_cell_length_b 10.3180(3)
_cell_length_c 12.9562(4)
_cell_measurement_reflns_used 4405
_cell_measurement_temperature 298.15
_cell_measurement_theta_max 71.879
_cell_measurement_theta_min 4.572
_cell_volume 1224.60(7)
_computing_cell_refinement 'SAINT V8.38A (Bruker, 2018)'
_computing_data_reduction 'SAINT V8.38A (Bruker, 2018)'
_computing_molecular_graphics 'Olex2 1.5 (Dolomanov et al., 2009)'
_computing_publication_material 'Olex2 1.5 (Dolomanov et al., 2009)'
_computing_structure_refinement 'olex2.refine 1.5 (Bourhis et al., 2015)'
_computing_structure_solution 'SHELXT 2014/5 (Sheldrick, 2014)'
_diffrn_ambient_temperature 298.15
_diffrn_measured_fraction_theta_full 0.9939
_diffrn_measured_fraction_theta_max 0.9906
_diffrn_measurement_device_type 'Bruker APEX-II CCD'
_diffrn_measurement_method '\f and \w scans'
_diffrn_radiation_type 'Cu K\a'
_diffrn_radiation_wavelength 1.54178
_diffrn_reflns_av_R_equivalents 0.0547
_diffrn_reflns_av_unetI/netI 0.0280
_diffrn_reflns_Laue_measured_fraction_full 0.9939
_diffrn_reflns_Laue_measured_fraction_max 0.9906
_diffrn_reflns_limit_h_max 12
_diffrn_reflns_limit_h_min -12
_diffrn_reflns_limit_k_max 12
_diffrn_reflns_limit_k_min -12
_diffrn_reflns_limit_l_max 16
_diffrn_reflns_limit_l_min -16
_diffrn_reflns_number 24134
_diffrn_reflns_point_group_measured_fraction_full 0.9939
_diffrn_reflns_point_group_measured_fraction_max 0.9906
_diffrn_reflns_theta_full 67.6786
_diffrn_reflns_theta_max 74.54
_diffrn_reflns_theta_min 3.56
_diffrn_source_current 1.0
_diffrn_source_power 0.05
_diffrn_source_voltage 50.0
_diffrn_standards_number 0
_exptl_absorpt_coefficient_mu 0.451
_exptl_absorpt_correction_T_max 0.7538
_exptl_absorpt_correction_T_min 0.5933
_exptl_absorpt_correction_type multi-scan
_exptl_absorpt_process_details
;
SADABS-2016/2 (Bruker,2016/2) was used for absorption correction.
wR2(int) was 0.1391 before and 0.0420 after correction.
The Ratio of minimum to maximum transmission is 0.7871.
The \l/2 correction factor is Not present.
;
_exptl_crystal_colour 'clear colourless'
_exptl_crystal_colour_primary colourless
_exptl_crystal_density_diffrn 1.097
_exptl_crystal_description plate
_exptl_crystal_F_000 437.171
_exptl_crystal_size_max 0.18
_exptl_crystal_size_mid 0.11
_exptl_crystal_size_min 0.05
_refine_diff_density_max 0.2003
_refine_diff_density_min -0.1901
_refine_diff_density_rms 0.0350
_refine_ls_d_res_high 0.7998
_refine_ls_d_res_low 12.4159
_refine_ls_extinction_coef 0.020(5)
_refine_ls_extinction_expression Fc^*^=kFc[1+0.001xFc^2^\l^3^/sin(2\q)]^-1/4^
_refine_ls_goodness_of_fit_ref 1.0601
_refine_ls_hydrogen_treatment constr
_refine_ls_matrix_type full
_refine_ls_number_constraints 50
_refine_ls_number_parameters 289
_refine_ls_number_reflns 4953
_refine_ls_number_restraints 0
_refine_ls_restrained_S_all 1.0601
_refine_ls_R_factor_all 0.0961
_refine_ls_R_factor_gt 0.0700
_refine_ls_shift/su_max -0.0007
_refine_ls_shift/su_mean 0.0001
_refine_ls_structure_factor_coef Fsqd
_refine_ls_weighting_details 'w=1/[\s^2^(Fo^2^)+(0.1702P)^2^] where P=(Fo^2^+2Fc^2^)/3'
_refine_ls_weighting_scheme calc
_refine_ls_wR_factor_gt 0.2195
_refine_ls_wR_factor_ref 0.2649
_reflns_Friedel_coverage 0.0
_reflns_limit_h_max 12
_reflns_limit_h_min -12
_reflns_limit_k_max 12
_reflns_limit_k_min -12
_reflns_limit_l_max 16
_reflns_limit_l_min 0
_reflns_number_gt 3049
_reflns_number_total 4953
_reflns_threshold_expression I>=2u(I)
_cod_data_source_file d3sc05071h2.cif
_cod_data_source_block 5b_BPNM
_cod_depositor_comments 'Adding full bibliography for 1570333--1570346.cif.'
_cod_database_code 1570343
_olex2_refinement_description
;
1. Fixed Uiso
 At 1.2 times of:
  All C(H) groups
 At 1.5 times of:
  All C(H,H,H) groups
2.a Aromatic/amide H refined with riding coordinates:
 C14(H14), C16(H16), C22(H22), C23(H23), C24(H24), C26(H26), C27(H27),
 C28(H28), C29(H29)
2.b Idealised Me refined as rotating group:
 C7(H7a,H7b,H7c), C8(H8a,H8b,H8c), C9(H9a,H9b,H9c), C10(H10a,H10b,H10c),
 C11(H11a,H11b,H11c), C18(H18a,H18b,H18c), C19(H19a,H19b,H19c), C20(H20a,H20b,
 H20c)
;
_olex2_submission_special_instructions 'No special instructions were received'

loop_
_space_group_symop_id
_space_group_symop_operation_xyz
1 x,y,z
2 -x,-y,-z

loop_
_atom_site_label
_atom_site_type_symbol
_atom_site_fract_x
_atom_site_fract_y
_atom_site_fract_z
_atom_site_U_iso_or_equiv
_atom_site_adp_type
_atom_site_occupancy
_atom_site_refinement_flags_posn
C1 C 0.5986(2) 0.2919(2) 0.34944(15) 0.0819(5) Uani 1.000000 .
C2 C 0.4915(2) 0.1597(2) 0.31623(18) 0.0877(6) Uani 1.000000 .
C3 C 0.4041(2) 0.0998(2) 0.3835(2) 0.1004(7) Uani 1.000000 .
C4 C 0.4282(3) 0.1710(3) 0.4846(2) 0.1092(8) Uani 1.000000 .
C5 C 0.5376(3) 0.2993(3) 0.51881(18) 0.1030(7) Uani 1.000000 .
C6 C 0.6209(2) 0.3605(2) 0.45119(16) 0.0907(6) Uani 1.000000 .
C7 C 0.4684(3) 0.0838(3) 0.2091(2) 0.1083(8) Uani 1.000000 .
H7a H 0.5346(17) 0.1397(10) 0.1732(8) 0.1624(11) Uiso 1.000000 GR
H7b H 0.486(2) -0.0015(11) 0.2193(2) 0.1624(11) Uiso 1.000000 GR
H7c H 0.3699(8) 0.065(2) 0.1660(7) 0.1624(11) Uiso 1.000000 GR
C8 C 0.2895(3) -0.0420(3) 0.3463(3) 0.1403(12) Uani 1.000000 .
H8a H 0.284(2) -0.0717(14) 0.2740(9) 0.2105(18) Uiso 1.000000 GR
H8b H 0.3147(17) -0.1061(7) 0.3929(15) 0.2105(18) Uiso 1.000000 GR
H8c H 0.1965(7) -0.0387(7) 0.349(2) 0.2105(18) Uiso 1.000000 GR
C9 C 0.3335(4) 0.1045(5) 0.5558(3) 0.1609(16) Uani 1.000000 .
H9a H 0.304(3) 0.1724(9) 0.587(2) 0.241(2) Uiso 1.000000 GR
H9b H 0.2486(19) 0.031(2) 0.5134(6) 0.241(2) Uiso 1.000000 GR
H9c H 0.3880(13) 0.068(3) 0.6123(16) 0.241(2) Uiso 1.000000 GR
C10 C 0.5715(5) 0.3745(4) 0.6303(2) 0.1514(13) Uani 1.000000 .
H10a H 0.6692(14) 0.385(3) 0.6708(10) 0.227(2) Uiso 1.000000 GR
H10b H 0.562(4) 0.4639(15) 0.6240(2) 0.227(2) Uiso 1.000000 GR
H10c H 0.504(2) 0.3219(18) 0.6667(11) 0.227(2) Uiso 1.000000 GR
C11 C 0.7385(3) 0.5004(3) 0.4905(2) 0.1166(9) Uani 1.000000 .
H11a H 0.7874(17) 0.5286(11) 0.4362(8) 0.1749(13) Uiso 1.000000 GR
H11b H 0.6955(4) 0.5666(6) 0.5050(18) 0.1749(13) Uiso 1.000000 GR
H11c H 0.8076(14) 0.4949(6) 0.5552(11) 0.1749(13) Uiso 1.000000 GR
C12 C 0.69866(19) 0.4993(2) 0.22976(15) 0.0797(5) Uani 1.000000 .
C13 C 0.5674(2) 0.5160(2) 0.17254(14) 0.0794(5) Uani 1.000000 .
C14 C 0.5696(2) 0.6413(2) 0.13409(15) 0.0871(6) Uani 1.000000 .
H14 H 0.4823(2) 0.6488(2) 0.09430(15) 0.1045(7) Uiso 1.000000 R
C15 C 0.6960(3) 0.7546(2) 0.15260(17) 0.0914(6) Uani 1.000000 .
C16 C 0.8234(2) 0.7387(2) 0.20993(18) 0.0951(6) Uani 1.000000 .
H16 H 0.9098(2) 0.8141(2) 0.22470(18) 0.1142(8) Uiso 1.000000 R
C17 C 0.8290(2) 0.6144(2) 0.24695(18) 0.0926(6) Uani 1.000000 .
C18 C 0.4220(2) 0.4009(2) 0.14716(18) 0.0953(6) Uani 1.000000 .
H18a H 0.4243(7) 0.3239(8) 0.1050(13) 0.1430(10) Uiso 1.000000 GR
H18b H 0.4019(10) 0.3726(13) 0.21303(18) 0.1430(10) Uiso 1.000000 GR
H18c H 0.3470(3) 0.4327(6) 0.1072(13) 0.1430(10) Uiso 1.000000 GR
C19 C 0.6955(4) 0.8889(3) 0.1122(2) 0.1176(8) Uani 1.000000 .
H19a H 0.721(3) 0.9581(7) 0.1722(3) 0.1764(13) Uiso 1.000000 GR
H19b H 0.7652(19) 0.9173(13) 0.0719(17) 0.1764(13) Uiso 1.000000 GR
H19c H 0.6000(7) 0.8774(7) 0.0667(16) 0.1764(13) Uiso 1.000000 GR
C20 C 0.9763(3) 0.6114(3) 0.3077(3) 0.1267(10) Uani 1.000000 .
H20a H 0.9702(8) 0.573(3) 0.3735(10) 0.1901(15) Uiso 1.000000 GR
H20b H 1.0065(13) 0.556(2) 0.2644(9) 0.1901(15) Uiso 1.000000 GR
H20c H 1.0460(7) 0.7038(4) 0.324(2) 0.1901(15) Uiso 1.000000 GR
C21 C 0.8109(2) 0.2887(2) 0.26154(19) 0.0919(6) Uani 1.000000 .
C22 C 0.8750(3) 0.2362(2) 0.3513(2) 0.1122(8) Uani 1.000000 .
H22 H 0.8393(3) 0.2325(2) 0.4109(2) 0.1346(10) Uiso 1.000000 R
C23 C 0.9906(4) 0.1889(3) 0.3553(4) 0.1518(15) Uani 1.000000 .
H23 H 1.0328(4) 0.1564(3) 0.4168(4) 0.1822(18) Uiso 1.000000 R
C24 C 1.0410(3) 0.1920(3) 0.2645(4) 0.1452(13) Uani 1.000000 .
H24 H 1.1203(3) 0.1642(3) 0.2672(4) 0.1742(16) Uiso 1.000000 R
C25 C 0.9772(3) 0.2347(3) 0.1709(3) 0.1240(10) Uani 1.000000 .
C26 C 1.0227(4) 0.2300(4) 0.0757(5) 0.1622(16) Uani 1.000000 .
H26 H 1.0990(4) 0.1982(4) 0.0764(5) 0.1946(19) Uiso 1.000000 R
C27 C 0.9571(6) 0.2706(6) -0.0148(5) 0.1818(17) Uani 1.000000 .
H27 H 0.9876(6) 0.2656(6) -0.0762(5) 0.218(2) Uiso 1.000000 R
C28 C 0.8454(5) 0.3196(5) -0.0174(3) 0.1617(14) Uani 1.000000 .
H28 H 0.8022(5) 0.3489(5) -0.0803(3) 0.1941(17) Uiso 1.000000 R
C29 C 0.7969(3) 0.3257(3) 0.0713(2) 0.1193(9) Uani 1.000000 .
H29 H 0.7198(3) 0.3574(3) 0.0671(2) 0.1432(10) Uiso 1.000000 R
C30 C 0.8604(2) 0.2856(2) 0.1676(2) 0.1027(7) Uani 1.000000 .
B1 B 0.6998(2) 0.3596(2) 0.27636(18) 0.0819(6) Uani 1.000000 .

loop_
_atom_site_aniso_label
_atom_site_aniso_U_11
_atom_site_aniso_U_22
_atom_site_aniso_U_33
_atom_site_aniso_U_12
_atom_site_aniso_U_13
_atom_site_aniso_U_23
C1 0.0860(11) 0.0795(11) 0.0794(11) 0.0287(9) 0.0218(8) 0.0149(9)
C2 0.0857(11) 0.0785(11) 0.0993(13) 0.0265(9) 0.0290(10) 0.0185(10)
C3 0.0915(13) 0.0906(13) 0.1307(19) 0.0375(10) 0.0398(12) 0.0425(13)
C4 0.1232(17) 0.131(2) 0.1138(18) 0.0729(17) 0.0590(15) 0.0567(16)
C5 0.1311(18) 0.1214(18) 0.0856(13) 0.0721(16) 0.0404(12) 0.0343(12)
C6 0.1073(13) 0.0942(13) 0.0778(11) 0.0477(11) 0.0213(10) 0.0169(10)
C7 0.1083(15) 0.0886(14) 0.1132(17) 0.0203(11) 0.0262(13) 0.0006(12)
C8 0.1064(17) 0.1061(19) 0.206(3) 0.0221(14) 0.0542(19) 0.056(2)
C9 0.172(3) 0.207(4) 0.178(3) 0.107(3) 0.110(3) 0.112(3)
C10 0.209(3) 0.203(4) 0.0930(17) 0.125(3) 0.0590(19) 0.0299(18)
C11 0.1324(19) 0.1052(17) 0.0923(15) 0.0385(14) 0.0041(13) -0.0052(12)
C12 0.0753(10) 0.0816(11) 0.0783(10) 0.0208(8) 0.0232(8) 0.0117(8)
C13 0.0807(10) 0.0867(12) 0.0710(10) 0.0266(8) 0.0251(8) 0.0094(8)
C14 0.0933(12) 0.0955(14) 0.0771(11) 0.0378(10) 0.0251(9) 0.0133(9)
C15 0.1100(14) 0.0851(12) 0.0851(12) 0.0342(11) 0.0369(11) 0.0140(9)
C16 0.0929(13) 0.0818(12) 0.1025(14) 0.0167(10) 0.0316(11) 0.0119(10)
C17 0.0802(11) 0.0854(12) 0.1043(14) 0.0182(9) 0.0257(10) 0.0180(10)
C18 0.0791(11) 0.1025(15) 0.0949(14) 0.0235(10) 0.0192(9) 0.0104(11)
C19 0.147(2) 0.0916(15) 0.1213(18) 0.0451(15) 0.0434(16) 0.0251(13)
C20 0.0808(13) 0.1062(17) 0.164(3) 0.0118(11) 0.0107(14) 0.0293(16)
C21 0.0772(10) 0.0803(12) 0.1088(15) 0.0211(9) 0.0183(10) 0.0128(10)
C22 0.1004(14) 0.0894(14) 0.134(2) 0.0345(11) 0.0085(14) 0.0200(13)
C23 0.117(2) 0.110(2) 0.199(4) 0.0487(17) -0.016(2) 0.021(2)
C24 0.0914(16) 0.108(2) 0.227(4) 0.0398(14) 0.026(2) 0.008(2)
C25 0.0766(12) 0.1002(16) 0.197(3) 0.0281(11) 0.0466(16) 0.0116(18)
C26 0.108(2) 0.146(3) 0.256(5) 0.0450(19) 0.092(3) 0.015(3)
C27 0.177(4) 0.205(5) 0.218(5) 0.083(3) 0.125(3) 0.040(4)
C28 0.167(3) 0.207(4) 0.163(3) 0.087(3) 0.102(3) 0.046(3)
C29 0.1144(17) 0.144(2) 0.1212(19) 0.0531(16) 0.0584(15) 0.0331(17)
C30 0.0779(11) 0.0934(14) 0.139(2) 0.0242(10) 0.0409(12) 0.0139(13)
B1 0.0739(10) 0.0813(12) 0.0782(12) 0.0181(9) 0.0127(9) 0.0071(10)

loop_
_atom_type_symbol
_atom_type_scat_dispersion_real
_atom_type_scat_dispersion_imag
_atom_type_scat_Cromer_Mann_a1
_atom_type_scat_Cromer_Mann_a2
_atom_type_scat_Cromer_Mann_a3
_atom_type_scat_Cromer_Mann_a4
_atom_type_scat_Cromer_Mann_b1
_atom_type_scat_Cromer_Mann_b2
_atom_type_scat_Cromer_Mann_b3
_atom_type_scat_Cromer_Mann_b4
_atom_type_scat_Cromer_Mann_c
_atom_type_scat_source
_atom_type_scat_dispersion_source
B 0.00925 0.00394 2.05450 1.33260 1.09790 0.70680 23.21850 1.02100 60.34980 0.14030 -0.19320 'International Tables Volume C Table 6.1.1.4 (pp. 500-502)' 'Brennan, Cowan, Rev. Sci. Instrum., 1992, 63, 850'
C 0.01788 0.00908 2.31000 1.02000 1.58860 0.86500 20.84390 10.20750 0.56870 51.65120 0.21560 'International Tables Volume C Table 6.1.1.4 (pp. 500-502)' 'Brennan, Cowan, Rev. Sci. Instrum., 1992, 63, 850'
H 0.00000 0.00000 0.49300 0.32291 0.14019 0.04081 10.51090 26.12570 3.14236 57.79970 0.00304 'International Tables Volume C Table 6.1.1.4 (pp. 500-502)' 'Brennan, Cowan, Rev. Sci. Instrum., 1992, 63, 850'

loop_
_geom_angle_atom_site_label_1
_geom_angle_atom_site_label_2
_geom_angle_atom_site_label_3
_geom_angle
_geom_angle_site_symmetry_1
_geom_angle_site_symmetry_3
_geom_angle_publ_flag
C6 C1 C2 119.29(19) . . ?
B1 C1 C2 120.60(18) . . ?
B1 C1 C6 120.01(18) . . ?
C3 C2 C1 119.8(2) . . ?
C7 C2 C1 120.04(19) . . ?
C7 C2 C3 120.1(2) . . ?
C4 C3 C2 119.7(2) . . ?
C8 C3 C2 119.1(3) . . ?
C8 C3 C4 121.2(2) . . ?
C5 C4 C3 120.4(2) . . ?
C9 C4 C3 118.9(3) . . ?
C9 C4 C5 120.8(3) . . ?
C6 C5 C4 120.0(2) . . ?
C10 C5 C4 121.3(3) . . ?
C10 C5 C6 118.7(3) . . ?
C5 C6 C1 120.8(2) . . ?
C11 C6 C1 120.4(2) . . ?
C11 C6 C5 118.8(2) . . ?
H7a C7 C2 109.5 . . ?
H7b C7 C2 109.5 . . ?
H7b C7 H7a 109.5 . . ?
H7c C7 C2 109.5 . . ?
H7c C7 H7a 109.5 . . ?
H7c C7 H7b 109.5 . . ?
H8a C8 C3 109.5 . . ?
H8b C8 C3 109.5 . . ?
H8b C8 H8a 109.5 . . ?
H8c C8 C3 109.5 . . ?
H8c C8 H8a 109.5 . . ?
H8c C8 H8b 109.5 . . ?
H9a C9 C4 109.5 . . ?
H9b C9 C4 109.5 . . ?
H9b C9 H9a 109.5 . . ?
H9c C9 C4 109.5 . . ?
H9c C9 H9a 109.5 . . ?
H9c C9 H9b 109.5 . . ?
H10a C10 C5 109.5 . . ?
H10b C10 C5 109.5 . . ?
H10b C10 H10a 109.5 . . ?
H10c C10 C5 109.5 . . ?
H10c C10 H10a 109.5 . . ?
H10c C10 H10b 109.5 . . ?
H11a C11 C6 109.5 . . ?
H11b C11 C6 109.5 . . ?
H11b C11 H11a 109.5 . . ?
H11c C11 C6 109.5 . . ?
H11c C11 H11a 109.5 . . ?
H11c C11 H11b 109.5 . . ?
C17 C12 C13 117.23(18) . . ?
B1 C12 C13 121.47(16) . . ?
B1 C12 C17 121.27(17) . . ?
C14 C13 C12 120.13(17) . . ?
C18 C13 C12 122.41(18) . . ?
C18 C13 C14 117.43(18) . . ?
H14 C14 C13 118.60(11) . . ?
C15 C14 C13 122.80(19) . . ?
C15 C14 H14 118.60(13) . . ?
C16 C15 C14 116.9(2) . . ?
C19 C15 C14 121.9(2) . . ?
C19 C15 C16 121.2(2) . . ?
H16 C16 C15 118.50(13) . . ?
C17 C16 C15 123.00(19) . . ?
C17 C16 H16 118.50(12) . . ?
C16 C17 C12 119.88(19) . . ?
C20 C17 C12 122.8(2) . . ?
C20 C17 C16 117.30(19) . . ?
H18a C18 C13 109.5 . . ?
H18b C18 C13 109.5 . . ?
H18b C18 H18a 109.5 . . ?
H18c C18 C13 109.5 . . ?
H18c C18 H18a 109.5 . . ?
H18c C18 H18b 109.5 . . ?
H19a C19 C15 109.5 . . ?
H19b C19 C15 109.5 . . ?
H19b C19 H19a 109.5 . . ?
H19c C19 C15 109.5 . . ?
H19c C19 H19a 109.5 . . ?
H19c C19 H19b 109.5 . . ?
H20a C20 C17 109.5 . . ?
H20b C20 C17 109.5 . . ?
H20b C20 H20a 109.5 . . ?
H20c C20 C17 109.5 . . ?
H20c C20 H20a 109.5 . . ?
H20c C20 H20b 109.5 . . ?
C30 C21 C22 118.1(2) . . ?
B1 C21 C22 116.4(2) . . ?
B1 C21 C30 125.2(2) . . ?
H22 C22 C21 118.64(16) . . ?
C23 C22 C21 122.7(3) . . ?
C23 C22 H22 118.6(3) . . ?
H23 C23 C22 120.9(2) . . ?
C24 C23 C22 118.1(3) . . ?
C24 C23 H23 120.9(2) . . ?
H24 C24 C23 118.9(2) . . ?
C25 C24 C23 122.3(3) . . ?
C25 C24 H24 118.9(2) . . ?
C26 C25 C24 122.4(3) . . ?
C30 C25 C24 119.4(3) . . ?
C30 C25 C26 118.2(3) . . ?
H26 C26 C25 119.5(2) . . ?
C27 C26 C25 121.0(3) . . ?
C27 C26 H26 119.5(2) . . ?
H27 C27 C26 119.7(3) . . ?
C28 C27 C26 120.6(4) . . ?
C28 C27 H27 119.7(3) . . ?
H28 C28 C27 119.6(3) . . ?
C29 C28 C27 120.8(4) . . ?
C29 C28 H28 119.6(2) . . ?
H29 C29 C28 119.3(2) . . ?
C30 C29 C28 121.5(3) . . ?
C30 C29 H29 119.26(15) . . ?
C25 C30 C21 119.1(3) . . ?
C29 C30 C21 122.9(2) . . ?
C29 C30 C25 117.9(3) . . ?
C12 B1 C1 121.26(18) . . ?
C21 B1 C1 116.64(18) . . ?
C21 B1 C12 121.87(18) . . ?

loop_
_geom_bond_atom_site_label_1
_geom_bond_atom_site_label_2
_geom_bond_distance
_geom_bond_site_symmetry_2
_geom_bond_publ_flag
C1 C2 1.405(3) . ?
C1 C6 1.405(3) . ?
C1 B1 1.583(3) . ?
C2 C3 1.413(3) . ?
C2 C7 1.497(3) . ?
C3 C4 1.404(4) . ?
C3 C8 1.508(4) . ?
C4 C5 1.388(4) . ?
C4 C9 1.519(4) . ?
C5 C6 1.394(3) . ?
C5 C10 1.519(4) . ?
C6 C11 1.508(3) . ?
C7 H7a 0.9600 . ?
C7 H7b 0.9600 . ?
C7 H7c 0.9600 . ?
C8 H8a 0.9600 . ?
C8 H8b 0.9600 . ?
C8 H8c 0.9600 . ?
C9 H9a 0.9600 . ?
C9 H9b 0.9600 . ?
C9 H9c 0.9600 . ?
C10 H10a 0.9600 . ?
C10 H10b 0.9600 . ?
C10 H10c 0.9600 . ?
C11 H11a 0.9600 . ?
C11 H11b 0.9600 . ?
C11 H11c 0.9600 . ?
C12 C13 1.412(3) . ?
C12 C17 1.416(3) . ?
C12 B1 1.583(3) . ?
C13 C14 1.396(3) . ?
C13 C18 1.505(3) . ?
C14 H14 0.9300 . ?
C14 C15 1.380(3) . ?
C15 C16 1.376(3) . ?
C15 C19 1.497(3) . ?
C16 H16 0.9300 . ?
C16 C17 1.396(3) . ?
C17 C20 1.505(3) . ?
C18 H18a 0.9600 . ?
C18 H18b 0.9600 . ?
C18 H18c 0.9600 . ?
C19 H19a 0.9600 . ?
C19 H19b 0.9600 . ?
C19 H19c 0.9600 . ?
C20 H20a 0.9600 . ?
C20 H20b 0.9600 . ?
C20 H20c 0.9600 . ?
C21 C22 1.395(3) . ?
C21 C30 1.434(4) . ?
C21 B1 1.574(3) . ?
C22 H22 0.9300 . ?
C22 C23 1.396(5) . ?
C23 H23 0.9300 . ?
C23 C24 1.395(6) . ?
C24 H24 0.9300 . ?
C24 C25 1.377(5) . ?
C25 C26 1.428(6) . ?
C25 C30 1.433(3) . ?
C26 H26 0.9300 . ?
C26 C27 1.342(6) . ?
C27 H27 0.9300 . ?
C27 C28 1.374(6) . ?
C28 H28 0.9300 . ?
C28 C29 1.369(4) . ?
C29 H29 0.9300 . ?
C29 C30 1.390(4) . ?

loop_
_geom_torsion_atom_site_label_1
_geom_torsion_atom_site_label_2
_geom_torsion_atom_site_label_3
_geom_torsion_atom_site_label_4
_geom_torsion
_geom_torsion_site_symmetry_1
_geom_torsion_site_symmetry_2
_geom_torsion_site_symmetry_3
_geom_torsion_site_symmetry_4
_geom_torsion_publ_flag
C1 C2 C3 C4 -2.1(2) . . . . ?
C1 C2 C3 C8 179.9(2) . . . . ?
C1 C6 C5 C4 -2.0(2) . . . . ?
C1 C6 C5 C10 176.8(2) . . . . ?
C1 B1 C12 C13 -52.0(2) . . . . ?
C1 B1 C12 C17 125.87(19) . . . . ?
C1 B1 C21 C22 -37.0(2) . . . . ?
C1 B1 C21 C30 149.04(17) . . . . ?
C2 C3 C4 C5 -0.2(2) . . . . ?
C2 C3 C4 C9 -179.7(2) . . . . ?
C3 C4 C5 C6 2.3(3) . . . . ?
C3 C4 C5 C10 -176.4(2) . . . . ?
C4 C5 C6 C11 179.8(2) . . . . ?
C12 C13 C14 C15 -2.4(2) . . . . ?
C12 C17 C16 C15 -2.7(3) . . . . ?
C12 B1 C21 C22 137.53(19) . . . . ?
C12 B1 C21 C30 -36.4(2) . . . . ?
C13 C14 C15 C16 1.3(2) . . . . ?
C13 C14 C15 C19 -178.9(2) . . . . ?
C14 C15 C16 C17 1.3(2) . . . . ?
C15 C16 C17 C20 179.4(3) . . . . ?
C21 C22 C23 C24 -1.5(3) . . . . ?
C21 C30 C25 C24 -1.0(3) . . . . ?
C21 C30 C25 C26 178.8(3) . . . . ?
C21 C30 C29 C28 -179.0(3) . . . . ?
C22 C23 C24 C25 -2.5(4) . . . . ?
C23 C24 C25 C26 -176.1(3) . . . . ?
C23 C24 C25 C30 3.7(4) . . . . ?
C24 C25 C26 C27 179.1(4) . . . . ?
C24 C25 C30 C29 -178.9(3) . . . . ?
C25 C26 C27 C28 0.8(4) . . . . ?
C25 C30 C29 C28 -1.2(3) . . . . ?
C26 C27 C28 C29 -1.1(6) . . . . ?
C27 C28 C29 C30 1.3(5) . . . . ?
